data_1540112
loop_
_publ_author_name
'Hoppe, R.'
'Schuldt, D.'

_publ_section_title
;
 Neue Beryllate der Alkalimetalle: Na6 Be8 O11
;
_journal_name_full 'Zeitschrift fuer Anorganische und Allgemeine Chemie'
_journal_page_first 61
_journal_page_last 71
_journal_volume 564
_journal_year 1988
_chemical_formula_sum 'Be8 Na6 O11'
_chemical_name_systematic 'Na6 Be8 O11'
_space_group_IT_number 2
_symmetry_space_group_name_Hall '-P 1'
_symmetry_space_group_name_H-M 'P -1'
_cell_angle_alpha 101.7
_cell_angle_beta 96.4
_cell_angle_gamma 105.8
_cell_formula_units_Z 1
_cell_length_a 5.321
_cell_length_b 6.424
_cell_length_c 8.391
_cell_volume 265.989
_citation_journal_id_ASTM ZAACAB
_cod_data_source_file Hoppe_ZAACAB_1988_18.cif
_cod_data_source_block Be8Na6O11
_cod_original_cell_volume 265.9887
_cod_database_code 1540112

loop_
_symmetry_equiv_pos_as_xyz
x,y,z
-x,-y,-z

loop_
_atom_site_label
_atom_site_type_symbol
_atom_site_fract_x
_atom_site_fract_y
_atom_site_fract_z
_atom_site_occupancy
_atom_site_U_iso_or_equiv
Na3 Na+1 0.1906 0.76 0.7924 1 0.0
Be3 Be+2 0.4806 0.1397 0.4493 1 0.0
O3 O-2 0.3611 0.0416 0.6047 1 0.0
O1 O-2 0.3279 0.6019 0.4827 1 0.0
Na2 Na+1 0.2253 0.3895 0.9985 1 0.0
O2 O-2 0.4253 0.461 0.7758 1 0.0
O4 O-2 0.2732 0.1691 0.3068 1 0.0
Na1 Na+1 0.0336 0.2532 0.5685 1 0.0
Be4 Be+2 0.8241 0.0218 0.8523 1 0.0
Be1 Be+2 0.5522 0.5678 0.6376 1 0.0
Be2 Be+2 0.5282 0.2537 0.7459 1 0.0
O6 O-2 0.7653 0.2435 0.8634 1 0.0
O5 O-2 0 0 0 1 0.0
